data_1559724
loop_
_publ_author_name
'Kaufmann, Sebastian'
'Kr\"atschmer, Frederic'
'K\"oppe, Ralf'
'Schon, Thorben'
'Schoo, Christoph'
'Roesky, Peter W.'

_publ_section_title
;
 A cyclopentadienyl functionalized silylene -- a flexible ligand for Si-
 and C-coordination
;
_journal_issue 46
_journal_name_full 'Chemical Science'
_journal_page_first 12446
_journal_page_last 12452
_journal_paper_doi 10.1039/D0SC04174B
_journal_volume 11
_journal_year 2020
_chemical_formula_moiety 'C24 H36 N2 Si'
_chemical_formula_sum 'C24 H36 N2 Si'
_chemical_formula_weight 380.64
_space_group_crystal_system monoclinic
_space_group_IT_number 14
_space_group_name_Hall '-P 2ybc'
_space_group_name_H-M_alt 'P 1 21/c 1'
_atom_sites_solution_hydrogens mixed
_atom_sites_solution_primary dual
_audit_creation_date 2020-03-24
_audit_creation_method
;
Olex2 1.2
(compiled 2018.05.29 svn.r3508 for OlexSys, GUI svn.r5506)
;
_audit_update_record
;
2020-07-29 deposited with the CCDC.	2020-10-13 downloaded from the CCDC.
;
_cell_angle_alpha 90
_cell_angle_beta 102.11(3)
_cell_angle_gamma 90
_cell_formula_units_Z 4
_cell_length_a 8.6931(17)
_cell_length_b 16.799(3)
_cell_length_c 16.673(3)
_cell_measurement_reflns_used 15250
_cell_measurement_temperature 150
_cell_measurement_theta_max 29.55
_cell_measurement_theta_min 1.74
_cell_volume 2380.7(8)
_computing_molecular_graphics 'Olex2 (Dolomanov et al., 2009)'
_computing_publication_material 'Olex2 (Dolomanov et al., 2009)'
_computing_structure_refinement 'ShelXL (Sheldrick, 2015)'
_computing_structure_solution 'ShelXT (Sheldrick, 2015)'
_diffrn_ambient_temperature 150
_diffrn_detector 'image plate (34cm diameter)'
_diffrn_detector_area_resol_mean 6.67
_diffrn_detector_type 'STOE image plate'
_diffrn_measured_fraction_theta_full 0.999
_diffrn_measured_fraction_theta_max 0.996
_diffrn_measurement_device 'two-circle goniometer'
_diffrn_measurement_device_type 'STOE IPDS 2'
_diffrn_measurement_method '\w scans'
_diffrn_radiation_collimation '0.5mm monocapillary'
_diffrn_radiation_monochromator 'plane graphite'
_diffrn_radiation_type MoK\a
_diffrn_radiation_wavelength 0.71073
_diffrn_reflns_av_R_equivalents 0.0193
_diffrn_reflns_av_unetI/netI 0.0265
_diffrn_reflns_Laue_measured_fraction_full 0.999
_diffrn_reflns_Laue_measured_fraction_max 0.996
_diffrn_reflns_limit_h_max 12
_diffrn_reflns_limit_h_min -12
_diffrn_reflns_limit_k_max 20
_diffrn_reflns_limit_k_min -23
_diffrn_reflns_limit_l_max 23
_diffrn_reflns_limit_l_min -21
_diffrn_reflns_number 14814
_diffrn_reflns_point_group_measured_fraction_full 0.999
_diffrn_reflns_point_group_measured_fraction_max 0.996
_diffrn_reflns_theta_full 25.242
_diffrn_reflns_theta_max 29.491
_diffrn_reflns_theta_min 1.741
_diffrn_source 'sealed tube, 12x0.4mm long-fine focus'
_exptl_absorpt_coefficient_mu 0.109
_exptl_absorpt_correction_T_max 0.9721
_exptl_absorpt_correction_T_min 0.8091
_exptl_absorpt_correction_type multi-scan
_exptl_absorpt_process_details
;
STOE X-Red32, absorption correction by Gaussian integration, analogous to
P. Coppens, "The Evaluation of Absorption and Extinction in Single-Crystal
Structure Analysis", published in: F. R. Ahmed (Editor), "Crystallographic
Computing", Munksgaard, Copenhagen (1970), 255 - 270.
Afterwards scaling of reflection intensities was performed within STOE LANA.
J. Koziskova, F. Hahn, J. Richter, J. Kozisek, "Comparison of different
absorption corrections on the model structure of tetrakis(\m~2~-acetato)-
diaqua-di-copper(II)", Acta Chimica Slovaca, vol. 9, no. 2, 2016, pp. 136 - 140.
;
_exptl_crystal_colour yellow
_exptl_crystal_colour_primary yellow
_exptl_crystal_density_diffrn 1.062
_exptl_crystal_description irregular
_exptl_crystal_F_000 832
_exptl_crystal_size_max 0.39
_exptl_crystal_size_mid 0.32
_exptl_crystal_size_min 0.246
_refine_diff_density_max 0.453
_refine_diff_density_min -0.239
_refine_diff_density_rms 0.054
_refine_ls_extinction_method none
_refine_ls_goodness_of_fit_ref 1.048
_refine_ls_hydrogen_treatment mixed
_refine_ls_matrix_type full
_refine_ls_number_parameters 258
_refine_ls_number_reflns 6591
_refine_ls_number_restraints 0
_refine_ls_restrained_S_all 1.048
_refine_ls_R_factor_all 0.0698
_refine_ls_R_factor_gt 0.0489
_refine_ls_shift/su_max 0.001
_refine_ls_shift/su_mean 0.000
_refine_ls_structure_factor_coef Fsqd
_refine_ls_weighting_details 'w=1/[\s^2^(Fo^2^)+(0.0844P)^2^+0.5285P] where P=(Fo^2^+2Fc^2^)/3'
_refine_ls_weighting_scheme calc
_refine_ls_wR_factor_gt 0.1354
_refine_ls_wR_factor_ref 0.1486
_reflns_Friedel_coverage 0.000
_reflns_number_gt 4932
_reflns_number_total 6591
_reflns_threshold_expression 'I > 2\s(I)'
_cod_data_source_file d0sc04174b2.cif
_cod_data_source_block skp140-p2(1)uc
_cod_original_cell_volume 2380.6(9)
_cod_database_code 1559724
_shelx_shelxl_version_number 2018/3
_shelx_space_group_comment
;
The symmetry employed for this shelxl refinement is uniquely defined
by the following loop, which should always be used as a source of
symmetry information in preference to the above space-group names.
They are only intended as comments.
;
_shelx_estimated_absorpt_t_max 0.974
_shelx_estimated_absorpt_t_min 0.959
_olex2_refinement_description
;
1. Fixed Uiso
 At 1.2 times of:
  All C(H) groups
 At 1.5 times of:
  All C(H,H,H) groups
2.a Aromatic/amide H refined with riding coordinates:
 C12(H12), C13(H13), C14(H14), C15(H15), C16(H16)
2.b Idealised Me refined as rotating group:
 C6(H6A,H6B,H6C), C7(H7A,H7B,H7C), C8(H8A,H8B,H8C), C9(H9A,H9B,H9C), C18(H18A,
 H18B,H18C), C19(H19A,H19B,H19C), C20(H20A,H20B,H20C), C22(H22A,H22B,H22C),
 C23(H23A,H23B,H23C), C24(H24A,H24B,H24C)
;
_olex2_diffrn_ambient_temperature_device 'Oxford Cryosystems'
_olex2_submission_special_instructions 'No special instructions were received'

loop_
_space_group_symop_operation_xyz
'x, y, z'
'-x, y+1/2, -z+1/2'
'-x, -y, -z'
'x, -y-1/2, z-1/2'

loop_
_atom_site_label
_atom_site_type_symbol
_atom_site_fract_x
_atom_site_fract_y
_atom_site_fract_z
_atom_site_U_iso_or_equiv
_atom_site_adp_type
_atom_site_occupancy
_atom_site_site_symmetry_order
_atom_site_calc_flag
_atom_site_refinement_flags_posn
_atom_site_refinement_flags_adp
_atom_site_refinement_flags_occupancy
_atom_site_disorder_assembly
_atom_site_disorder_group
Si1 Si 0.39690(4) 0.43241(2) 0.60340(2) 0.02575(11) Uani 1 1 d . . . . .
N1 N 0.32335(14) 0.51949(7) 0.64864(7) 0.0288(3) Uani 1 1 d . . . . .
N2 N 0.50064(13) 0.43948(7) 0.70963(7) 0.0272(2) Uani 1 1 d . . . . .
C1 C 0.27561(16) 0.35079(8) 0.56630(8) 0.0271(3) Uani 1 1 d . . . . .
C2 C 0.26480(17) 0.31286(9) 0.48733(8) 0.0288(3) Uani 1 1 d . . . . .
C3 C 0.15923(18) 0.25062(9) 0.48241(9) 0.0337(3) Uani 1 1 d . . . . .
C4 C 0.10127(18) 0.24802(9) 0.55638(10) 0.0354(3) Uani 1 1 d . . . . .
C5 C 0.17113(17) 0.30829(9) 0.60768(9) 0.0311(3) Uani 1 1 d . . . . .
C6 C 0.3564(2) 0.33477(11) 0.42348(10) 0.0407(4) Uani 1 1 d . . . . .
H6A H 0.357403 0.392791 0.417457 0.061 Uiso 1 1 calc GR . . . .
H6B H 0.307010 0.310523 0.370925 0.061 Uiso 1 1 calc GR . . . .
H6C H 0.464659 0.315292 0.440427 0.061 Uiso 1 1 calc GR . . . .
C7 C 0.1202(2) 0.19054(11) 0.41426(12) 0.0496(5) Uani 1 1 d . . . . .
H7A H 0.164263 0.208019 0.367712 0.074 Uiso 1 1 calc GR . . . .
H7B H 0.005662 0.185657 0.396927 0.074 Uiso 1 1 calc GR . . . .
H7C H 0.165128 0.138805 0.433760 0.074 Uiso 1 1 calc GR . . . .
C8 C -0.0146(3) 0.18779(13) 0.57503(15) 0.0587(5) Uani 1 1 d . . . . .
H8A H 0.029133 0.134156 0.573637 0.088 Uiso 1 1 calc GR . . . .
H8B H -0.113067 0.191824 0.533958 0.088 Uiso 1 1 calc GR . . . .
H8C H -0.035270 0.198171 0.629641 0.088 Uiso 1 1 calc GR . . . .
C9 C 0.1494(2) 0.32354(12) 0.69332(11) 0.0455(4) Uani 1 1 d . . . . .
H9A H 0.252057 0.333393 0.729425 0.068 Uiso 1 1 calc GR . . . .
H9B H 0.100312 0.276996 0.713026 0.068 Uiso 1 1 calc GR . . . .
H9C H 0.081757 0.370179 0.693416 0.068 Uiso 1 1 calc GR . . . .
C10 C 0.41985(15) 0.50547(8) 0.72061(8) 0.0256(3) Uani 1 1 d . . . . .
C11 C 0.43241(16) 0.55057(8) 0.79778(8) 0.0272(3) Uani 1 1 d . . . . .
C12 C 0.52713(18) 0.61762(9) 0.81415(9) 0.0336(3) Uani 1 1 d . . . . .
H12 H 0.584688 0.635727 0.775137 0.040 Uiso 1 1 calc R . . . .
C13 C 0.5375(2) 0.65816(10) 0.88766(10) 0.0404(4) Uani 1 1 d . . . . .
H13 H 0.602155 0.704105 0.899081 0.048 Uiso 1 1 calc R . . . .
C14 C 0.4543(2) 0.63167(11) 0.94368(10) 0.0445(4) Uani 1 1 d . . . . .
H14 H 0.462582 0.659274 0.994138 0.053 Uiso 1 1 calc R . . . .
C15 C 0.3587(2) 0.56552(11) 0.92792(11) 0.0433(4) Uani 1 1 d . . . . .
H15 H 0.300721 0.548182 0.967048 0.052 Uiso 1 1 calc R . . . .
C16 C 0.34746(18) 0.52437(9) 0.85474(10) 0.0347(3) Uani 1 1 d . . . . .
H16 H 0.282210 0.478626 0.843616 0.042 Uiso 1 1 calc R . . . .
C17 C 0.19086(17) 0.57620(9) 0.62337(10) 0.0331(3) Uani 1 1 d . . . . .
C18 C 0.0467(2) 0.54406(13) 0.65144(12) 0.0488(4) Uani 1 1 d . . . . .
H18A H 0.023615 0.490101 0.629931 0.073 Uiso 1 1 calc GR . . . .
H18B H -0.043746 0.578676 0.630901 0.073 Uiso 1 1 calc GR . . . .
H18C H 0.067581 0.542772 0.711515 0.073 Uiso 1 1 calc GR . . . .
C19 C 0.2308(2) 0.65908(10) 0.65800(13) 0.0503(5) Uani 1 1 d . . . . .
H19A H 0.234919 0.658664 0.717194 0.075 Uiso 1 1 calc GR . . . .
H19B H 0.149940 0.696700 0.631298 0.075 Uiso 1 1 calc GR . . . .
H19C H 0.333299 0.675336 0.647859 0.075 Uiso 1 1 calc GR . . . .
C20 C 0.1604(2) 0.57892(10) 0.52997(10) 0.0418(4) Uani 1 1 d . . . . .
H20A H 0.252229 0.601611 0.512761 0.063 Uiso 1 1 calc GR . . . .
H20B H 0.067898 0.612043 0.509097 0.063 Uiso 1 1 calc GR . . . .
H20C H 0.141633 0.524857 0.508016 0.063 Uiso 1 1 calc GR . . . .
C21 C 0.64261(17) 0.40352(9) 0.76120(9) 0.0307(3) Uani 1 1 d . . . . .
C22 C 0.6058(3) 0.36867(15) 0.83880(13) 0.0655(7) Uani 1 1 d . . . . .
H22A H 0.575145 0.411478 0.872205 0.098 Uiso 1 1 calc GR . . . .
H22B H 0.699162 0.341527 0.870000 0.098 Uiso 1 1 calc GR . . . .
H22C H 0.519187 0.330462 0.824415 0.098 Uiso 1 1 calc GR . . . .
C23 C 0.7740(2) 0.46450(13) 0.78177(19) 0.0707(7) Uani 1 1 d . . . . .
H23A H 0.787754 0.490966 0.731355 0.106 Uiso 1 1 calc GR . . . .
H23B H 0.872110 0.437720 0.807557 0.106 Uiso 1 1 calc GR . . . .
H23C H 0.747012 0.504159 0.819662 0.106 Uiso 1 1 calc GR . . . .
C24 C 0.6937(2) 0.33794(12) 0.70998(12) 0.0492(5) Uani 1 1 d . . . . .
H24A H 0.609655 0.298263 0.696275 0.074 Uiso 1 1 calc GR . . . .
H24B H 0.789097 0.312477 0.741196 0.074 Uiso 1 1 calc GR . . . .
H24C H 0.715398 0.360708 0.659379 0.074 Uiso 1 1 calc GR . . . .
H1 H 0.4912(19) 0.4634(10) 0.5568(10) 0.026(4) Uiso 1 1 d . . . . .

loop_
_atom_site_aniso_label
_atom_site_aniso_U_11
_atom_site_aniso_U_22
_atom_site_aniso_U_33
_atom_site_aniso_U_23
_atom_site_aniso_U_13
_atom_site_aniso_U_12
Si1 0.0285(2) 0.02320(19) 0.02456(18) -0.00079(14) 0.00329(14) -0.00145(14)
N1 0.0301(6) 0.0242(6) 0.0280(6) -0.0037(4) -0.0034(5) 0.0019(4)
N2 0.0267(5) 0.0249(6) 0.0274(5) -0.0015(4) -0.0002(4) 0.0020(4)
C1 0.0289(6) 0.0251(6) 0.0260(6) -0.0025(5) 0.0029(5) -0.0001(5)
C2 0.0313(7) 0.0275(7) 0.0252(6) -0.0025(5) 0.0003(5) 0.0047(5)
C3 0.0339(7) 0.0285(7) 0.0336(7) -0.0059(6) -0.0044(6) 0.0020(6)
C4 0.0310(7) 0.0297(7) 0.0435(8) -0.0017(6) 0.0035(6) -0.0051(6)
C5 0.0288(6) 0.0307(7) 0.0335(7) -0.0015(6) 0.0056(5) -0.0013(5)
C6 0.0492(9) 0.0447(9) 0.0290(7) -0.0033(6) 0.0102(7) 0.0024(7)
C7 0.0522(10) 0.0407(10) 0.0492(10) -0.0177(8) -0.0045(8) -0.0022(8)
C8 0.0561(11) 0.0496(11) 0.0713(13) -0.0072(10) 0.0154(10) -0.0255(9)
C9 0.0511(10) 0.0487(10) 0.0418(9) -0.0042(7) 0.0217(8) -0.0120(8)
C10 0.0240(6) 0.0223(6) 0.0284(6) -0.0003(5) 0.0007(5) -0.0041(5)
C11 0.0257(6) 0.0248(6) 0.0282(6) -0.0024(5) -0.0007(5) 0.0011(5)
C12 0.0340(7) 0.0304(7) 0.0330(7) -0.0032(6) -0.0003(6) -0.0066(6)
C13 0.0432(9) 0.0331(8) 0.0380(8) -0.0085(6) -0.0072(7) -0.0025(7)
C14 0.0567(10) 0.0417(9) 0.0311(8) -0.0099(7) 0.0004(7) 0.0081(8)
C15 0.0524(10) 0.0447(9) 0.0352(8) -0.0006(7) 0.0147(7) 0.0067(8)
C16 0.0361(7) 0.0304(7) 0.0377(8) -0.0020(6) 0.0080(6) -0.0008(6)
C17 0.0300(7) 0.0272(7) 0.0360(7) -0.0044(6) -0.0068(6) 0.0051(5)
C18 0.0318(8) 0.0608(12) 0.0501(10) 0.0014(9) 0.0002(7) 0.0038(8)
C19 0.0495(10) 0.0280(8) 0.0618(11) -0.0110(8) -0.0145(8) 0.0104(7)
C20 0.0448(9) 0.0373(9) 0.0366(8) 0.0030(7) -0.0073(7) 0.0067(7)
C21 0.0285(6) 0.0278(7) 0.0329(7) 0.0032(6) -0.0001(5) 0.0043(5)
C22 0.0715(14) 0.0792(16) 0.0507(11) 0.0335(11) 0.0244(10) 0.0404(12)
C23 0.0315(9) 0.0429(11) 0.121(2) 0.0008(12) -0.0212(11) -0.0001(8)
C24 0.0477(10) 0.0500(11) 0.0458(10) -0.0039(8) 0.0005(8) 0.0228(8)

loop_
_atom_type_symbol
_atom_type_description
_atom_type_scat_dispersion_real
_atom_type_scat_dispersion_imag
_atom_type_scat_source
C C 0.0033 0.0016 'International Tables Vol C Tables 4.2.6.8 and 6.1.1.4'
H H 0.0000 0.0000 'International Tables Vol C Tables 4.2.6.8 and 6.1.1.4'
N N 0.0061 0.0033 'International Tables Vol C Tables 4.2.6.8 and 6.1.1.4'
Si Si 0.0817 0.0704 'International Tables Vol C Tables 4.2.6.8 and 6.1.1.4'

loop_
_geom_angle_atom_site_label_1
_geom_angle_atom_site_label_2
_geom_angle_atom_site_label_3
_geom_angle
_geom_angle_site_symmetry_1
_geom_angle_site_symmetry_3
_geom_angle_publ_flag
N2 Si1 N1 71.89(5) . . ?
C1 Si1 N1 122.30(6) . . ?
C1 Si1 N2 122.15(6) . . ?
H1 Si1 N1 103.8(7) . . ?
H1 Si1 N2 107.4(7) . . ?
H1 Si1 C1 119.4(7) . . ?
C10 N1 Si1 91.24(9) . . ?
C10 N1 C17 132.26(12) . . ?
C17 N1 Si1 135.71(9) . . ?
C10 N2 Si1 91.15(8) . . ?
C10 N2 C21 130.85(12) . . ?
C21 N2 Si1 136.44(10) . . ?
C2 C1 Si1 125.59(11) . . ?
C5 C1 Si1 127.53(11) . . ?
C5 C1 C2 106.88(12) . . ?
C1 C2 C6 126.39(14) . . ?
C3 C2 C1 107.61(13) . . ?
C3 C2 C6 125.96(13) . . ?
C2 C3 C4 108.79(13) . . ?
C2 C3 C7 126.46(16) . . ?
C4 C3 C7 124.57(15) . . ?
C3 C4 C8 124.87(15) . . ?
C5 C4 C3 108.88(13) . . ?
C5 C4 C8 126.23(16) . . ?
C1 C5 C9 126.08(14) . . ?
C4 C5 C1 107.84(13) . . ?
C4 C5 C9 125.99(15) . . ?
N1 C10 N2 105.72(12) . . ?
N1 C10 C11 127.66(12) . . ?
N2 C10 C11 126.58(12) . . ?
C12 C11 C10 121.32(13) . . ?
C12 C11 C16 120.04(13) . . ?
C16 C11 C10 118.64(13) . . ?
C11 C12 C13 119.85(15) . . ?
C14 C13 C12 119.77(16) . . ?
C13 C14 C15 120.99(15) . . ?
C14 C15 C16 119.81(16) . . ?
C15 C16 C11 119.54(15) . . ?
N1 C17 C18 108.91(13) . . ?
N1 C17 C19 112.21(12) . . ?
N1 C17 C20 105.47(13) . . ?
C19 C17 C18 110.16(16) . . ?
C19 C17 C20 109.73(14) . . ?
C20 C17 C18 110.26(14) . . ?
N2 C21 C22 110.78(14) . . ?
N2 C21 C23 110.64(13) . . ?
N2 C21 C24 106.08(12) . . ?
C22 C21 C23 110.58(19) . . ?
C22 C21 C24 109.86(15) . . ?
C24 C21 C23 108.77(16) . . ?

loop_
_geom_bond_atom_site_label_1
_geom_bond_atom_site_label_2
_geom_bond_distance
_geom_bond_site_symmetry_2
_geom_bond_publ_flag
Si1 N1 1.8219(13) . ?
Si1 N2 1.8149(13) . ?
Si1 C1 1.7609(15) . ?
Si1 H1 1.347(16) . ?
N1 C10 1.3329(17) . ?
N1 C17 1.4860(18) . ?
N2 C10 1.3451(18) . ?
N2 C21 1.4772(18) . ?
C1 C2 1.4479(19) . ?
C1 C5 1.440(2) . ?
C2 C3 1.382(2) . ?
C2 C6 1.503(2) . ?
C3 C4 1.427(2) . ?
C3 C7 1.504(2) . ?
C4 C5 1.381(2) . ?
C4 C8 1.506(2) . ?
C5 C9 1.501(2) . ?
C10 C11 1.4774(19) . ?
C11 C12 1.388(2) . ?
C11 C16 1.391(2) . ?
C12 C13 1.388(2) . ?
C13 C14 1.370(3) . ?
C14 C15 1.380(3) . ?
C15 C16 1.388(2) . ?
C17 C18 1.525(2) . ?
C17 C19 1.519(2) . ?
C17 C20 1.525(2) . ?
C21 C22 1.514(2) . ?
C21 C23 1.519(2) . ?
C21 C24 1.516(2) . ?
